data_4506331
loop_
_publ_author_name
'Gu, Jinzhong'
'Gao, Zhuqing'
'Tang, Yu'

_publ_section_title
;
 pH and Auxiliary Ligand Influence on the Structural Variations of
 5(2&#x2032;-Carboxylphenyl) Nicotate Coordination Polymers
;
_journal_issue 6
_journal_name_full 'Crystal Growth &amp; Design'
_journal_page_first 3312
_journal_paper_doi 10.1021/cg300442b
_journal_volume 12
_journal_year 2012
_chemical_formula_sum 'C26 H25 N2 Nd O13'
_chemical_formula_weight 717.72
_chemical_name_systematic
; 
 ? 
;
_space_group_IT_number 29
_symmetry_cell_setting orthorhombic
_symmetry_space_group_name_Hall 'P 2c -2ac'
_symmetry_space_group_name_H-M 'P c a 21'
_atom_sites_solution_hydrogens geom
_atom_sites_solution_primary direct
_atom_sites_solution_secondary difmap
_audit_creation_method SHELXL-97
_cell_angle_alpha 90.00
_cell_angle_beta 90.00
_cell_angle_gamma 90.00
_cell_formula_units_Z 4
_cell_length_a 8.080(11)
_cell_length_b 25.88(3)
_cell_length_c 13.345(18)
_cell_measurement_temperature 296(2)
_cell_volume 2791(6)
_computing_cell_refinement 'Bruker SAINT'
_computing_data_collection 'Bruker APEX2'
_computing_data_reduction 'Bruker SAINT'
_computing_molecular_graphics 'Bruker SHELXTL'
_computing_publication_material 'Bruker SHELXTL'
_computing_structure_refinement 'SHELXL-97 (Sheldrick, 1997)'
_computing_structure_solution 'SHELXS-97 (Sheldrick, 1990)'
_diffrn_ambient_temperature 296(2)
_diffrn_measured_fraction_theta_full 0.994
_diffrn_measured_fraction_theta_max 0.994
_diffrn_measurement_device_type 'Bruker APEX-II CCD'
_diffrn_measurement_method '\f and \w scans'
_diffrn_radiation_monochromator graphite
_diffrn_radiation_source 'fine-focus sealed tube'
_diffrn_radiation_type MoK\a
_diffrn_radiation_wavelength 0.71073
_diffrn_reflns_av_R_equivalents 0.0630
_diffrn_reflns_av_sigmaI/netI 0.0877
_diffrn_reflns_limit_h_max 8
_diffrn_reflns_limit_h_min -9
_diffrn_reflns_limit_k_max 31
_diffrn_reflns_limit_k_min -31
_diffrn_reflns_limit_l_max 16
_diffrn_reflns_limit_l_min -15
_diffrn_reflns_number 18600
_diffrn_reflns_theta_full 25.50
_diffrn_reflns_theta_max 25.50
_diffrn_reflns_theta_min 2.36
_exptl_absorpt_coefficient_mu 1.932
_exptl_absorpt_correction_T_max 0.6427
_exptl_absorpt_correction_T_min 0.5835
_exptl_absorpt_correction_type multi-scan
_exptl_absorpt_process_details SADABS
_exptl_crystal_colour purple
_exptl_crystal_density_diffrn 1.708
_exptl_crystal_density_method 'not measured'
_exptl_crystal_description block
_exptl_crystal_F_000 1436
_exptl_crystal_size_max 0.24
_exptl_crystal_size_mid 0.22
_exptl_crystal_size_min 0.20
_refine_diff_density_max 1.577
_refine_diff_density_min -2.786
_refine_diff_density_rms 0.181
_refine_ls_abs_structure_details 'Flack H D (1983), Acta Cryst. A39, 876-881'
_refine_ls_abs_structure_Flack 0.58(3)
_refine_ls_extinction_method none
_refine_ls_goodness_of_fit_ref 1.198
_refine_ls_hydrogen_treatment constr
_refine_ls_matrix_type full
_refine_ls_number_parameters 378
_refine_ls_number_reflns 5136
_refine_ls_number_restraints 4
_refine_ls_restrained_S_all 1.198
_refine_ls_R_factor_all 0.0829
_refine_ls_R_factor_gt 0.0693
_refine_ls_shift/su_max 0.001
_refine_ls_shift/su_mean 0.000
_refine_ls_structure_factor_coef Fsqd
_refine_ls_weighting_details 'calc w=1/[\s^2^(Fo^2^)+(0.1015P)^2^+0.0000P] where P=(Fo^2^+2Fc^2^)/3'
_refine_ls_weighting_scheme calc
_refine_ls_wR_factor_gt 0.1811
_refine_ls_wR_factor_ref 0.1936
_reflns_number_gt 4238
_reflns_number_total 5136
_reflns_threshold_expression >2sigma(I)
_cod_data_source_file cg300442b_si_002.cif
_cod_data_source_block pca21_(Compound_8)
_cod_original_sg_symbol_H-M Pca21
_cod_database_code 4506331

loop_
_symmetry_equiv_pos_as_xyz
'x, y, z'
'-x, -y, z+1/2'
'x+1/2, -y, z'
'-x+1/2, y, z+1/2'

loop_
_atom_site_label
_atom_site_type_symbol
_atom_site_fract_x
_atom_site_fract_y
_atom_site_fract_z
_atom_site_U_iso_or_equiv
_atom_site_adp_type
_atom_site_occupancy
_atom_site_symmetry_multiplicity
_atom_site_calc_flag
_atom_site_refinement_flags
Nd1 Nd 0.98689(6) 0.257952(19) 1.00023(10) 0.0347(2) Uani 1 1 d .
C14 C 0.7382(11) 0.2040(3) 0.8420(7) 0.0204(19) Uani 1 1 d .
H14 H 0.7497 0.2367 0.8140 0.025 Uiso 1 1 calc R
O8 O 0.5157(11) 0.0775(4) 1.2265(7) 0.052(2) Uani 1 1 d .
C19 C 0.8074(11) 0.1460(3) 0.9679(7) 0.022(2) Uani 1 1 d .
H19 H 0.8678 0.1383 1.0253 0.027 Uiso 1 1 calc R
C17 C 0.6119(10) 0.1216(3) 0.8447(6) 0.0163(18) Uani 1 1 d .
H17 H 0.5362 0.0981 0.8186 0.020 Uiso 1 1 calc R
C18 C 0.7005(10) 0.1086(3) 0.9292(6) 0.0193(19) Uani 1 1 d .
N1 N 0.8263(9) 0.1922(3) 0.9260(5) 0.0179(16) Uani 1 1 d .
C15 C 0.6329(11) 0.1692(3) 0.7973(6) 0.0200(19) Uani 1 1 d .
C20 C 0.6847(11) 0.0563(3) 0.9760(7) 0.023(2) Uani 1 1 d .
O7 O 0.5216(11) 0.1326(3) 1.1037(7) 0.0453(15) Uani 1 1 d .
C26 C 0.5608(16) 0.0902(5) 1.1349(9) 0.041(3) Uani 1 1 d .
C25 C 0.6231(12) 0.0473(4) 1.0731(8) 0.027(2) Uani 1 1 d .
C23 C 0.6635(16) -0.0446(5) 1.0517(10) 0.044(3) Uani 1 1 d .
H23 H 0.6614 -0.0780 1.0776 0.053 Uiso 1 1 calc R
C22 C 0.7165(17) -0.0360(4) 0.9554(10) 0.043(3) Uani 1 1 d .
H22 H 0.7409 -0.0639 0.9143 0.051 Uiso 1 1 calc R
C21 C 0.7342(15) 0.0140(4) 0.9184(9) 0.037(3) Uani 1 1 d .
H21 H 0.7791 0.0192 0.8551 0.044 Uiso 1 1 calc R
C24 C 0.6137(14) -0.0035(4) 1.1094(8) 0.037(3) Uani 1 1 d .
H24 H 0.5731 -0.0094 1.1736 0.044 Uiso 1 1 calc R
C16 C 0.5431(11) 0.1837(3) 0.7025(7) 0.0187(19) Uani 1 1 d .
O5 O 0.4178(8) 0.1551(3) 0.6805(5) 0.0270(16) Uani 1 1 d .
O6 O 0.5943(12) 0.2208(3) 0.6539(6) 0.0453(15) Uani 1 1 d .
C1 C 1.0755(14) 0.3079(4) 0.8157(7) 0.029(2) Uani 1 1 d .
O1 O 1.1344(10) 0.2644(3) 0.8503(5) 0.0385(18) Uani 1 1 d .
O2 O 0.9593(10) 0.3307(3) 0.8566(6) 0.0372(18) Uani 1 1 d .
C2 C 1.1608(11) 0.3290(3) 0.7244(6) 0.0197(19) Uani 1 1 d .
C3 C 1.1221(12) 0.3779(3) 0.6861(7) 0.025(2) Uani 1 1 d .
H3 H 1.0487 0.3992 0.7202 0.030 Uiso 1 1 calc R
C6 C 1.2775(11) 0.3003(3) 0.6734(7) 0.0205(19) Uani 1 1 d .
H6 H 1.3083 0.2686 0.7004 0.025 Uiso 1 1 calc R
C4 C 1.1941(11) 0.3947(3) 0.5960(6) 0.0193(19) Uani 1 1 d .
C5 C 1.3057(12) 0.3612(3) 0.5532(6) 0.0215(19) Uani 1 1 d .
H5 H 1.3562 0.3718 0.4940 0.026 Uiso 1 1 calc R
N2 N 1.3483(9) 0.3149(3) 0.5889(5) 0.0177(15) Uani 1 1 d .
C7 C 1.1626(11) 0.4472(4) 0.5546(7) 0.022(2) Uani 1 1 d .
C8 C 1.2165(13) 0.4881(4) 0.6099(9) 0.034(3) Uani 1 1 d .
H8 H 1.2654 0.4827 0.6721 0.041 Uiso 1 1 calc R
C9 C 1.1975(15) 0.5395(4) 0.5713(12) 0.045(3) Uani 1 1 d .
H9 H 1.2267 0.5679 0.6099 0.055 Uiso 1 1 calc R
C10 C 1.1351(13) 0.5460(4) 0.4758(10) 0.044(4) Uani 1 1 d .
H10 H 1.1295 0.5790 0.4484 0.053 Uiso 1 1 calc R
C11 C 1.0802(13) 0.5038(4) 0.4200(9) 0.037(3) Uani 1 1 d .
H11 H 1.0342 0.5087 0.3568 0.044 Uiso 1 1 calc R
C12 C 1.0953(12) 0.4537(4) 0.4603(8) 0.027(2) Uani 1 1 d .
C13 C 1.0193(13) 0.4106(5) 0.4034(10) 0.036(3) Uani 1 1 d .
O3 O 0.9648(10) 0.3721(3) 0.4423(7) 0.045(2) Uani 1 1 d .
O4 O 1.0081(10) 0.4193(4) 0.3055(7) 0.050(2) Uani 1 1 d .
H4 H 1.0795 0.4027 0.2761 0.075 Uiso 1 1 calc RD
O9 O 1.2103(9) 0.1964(3) 1.0161(6) 0.0343(17) Uani 1 1 d .
H1W H 1.2662 0.1696 1.0266 0.18(10) Uiso 1 1 d R
H2W H 1.2861 0.2083 0.9798 0.03(3) Uiso 1 1 d RD
O10 O 0.7465(9) 0.3037(3) 1.0397(5) 0.0306(16) Uani 1 1 d .
H3W H 0.6989 0.3151 0.9874 0.02(2) Uiso 1 1 d R
H4W H 0.6768 0.2798 1.0380 0.03(3) Uiso 1 1 d R
O11 O 0.1654(10) 0.1540(3) 0.8154(6) 0.041(2) Uani 1 1 d .
H5W H 0.2447 0.1545 0.7736 0.049 Uiso 1 1 d R
H6W H 0.1088 0.1303 0.7879 0.049 Uiso 1 1 d R
O12 O 0.8091(11) 0.3507(4) 0.2301(7) 0.064(3) Uani 1 1 d D
H7W H 0.8744 0.3732 0.2542 0.077 Uiso 1 1 d RD
H8W H 0.7270 0.3447 0.2683 0.077 Uiso 1 1 d R
O13 O 1.5218(11) 0.2364(4) 1.1018(13) 0.087(5) Uani 1 1 d .
H9W H 1.4318 0.2250 1.0773 0.105 Uiso 1 1 d RD
H10W H 1.5265 0.2036 1.1035 0.105 Uiso 1 1 d R

loop_
_atom_site_aniso_label
_atom_site_aniso_U_11
_atom_site_aniso_U_22
_atom_site_aniso_U_33
_atom_site_aniso_U_23
_atom_site_aniso_U_13
_atom_site_aniso_U_12
Nd1 0.0395(3) 0.0359(3) 0.0288(3) 0.0024(5) 0.0005(4) -0.0045(2)
C14 0.018(5) 0.019(4) 0.024(5) -0.003(4) -0.003(4) -0.006(4)
O8 0.080(7) 0.052(6) 0.026(5) 0.010(4) 0.005(4) 0.010(4)
C19 0.026(5) 0.020(4) 0.022(5) 0.006(3) -0.008(3) -0.004(4)
C17 0.013(4) 0.017(4) 0.018(5) 0.008(3) -0.003(3) -0.005(3)
C18 0.020(5) 0.020(5) 0.018(5) 0.011(3) 0.007(3) 0.001(3)
N1 0.023(4) 0.018(4) 0.013(4) -0.001(3) 0.000(3) -0.002(3)
C15 0.020(5) 0.030(5) 0.010(4) 0.003(4) 0.001(3) 0.000(4)
C20 0.024(5) 0.019(4) 0.027(7) -0.001(4) -0.004(4) -0.009(3)
O7 0.077(4) 0.026(3) 0.033(3) 0.008(2) 0.020(3) 0.008(3)
C26 0.050(7) 0.044(7) 0.030(7) 0.007(5) 0.021(5) -0.018(6)
C25 0.030(5) 0.018(5) 0.034(6) 0.008(4) -0.014(4) -0.003(4)
C23 0.053(8) 0.028(6) 0.051(8) 0.013(6) -0.002(6) -0.004(5)
C22 0.058(9) 0.015(5) 0.055(7) -0.003(5) -0.006(6) 0.007(5)
C21 0.047(7) 0.035(6) 0.029(6) 0.001(5) 0.005(5) 0.006(5)
C24 0.046(7) 0.030(6) 0.035(6) 0.013(5) 0.000(5) -0.004(5)
C16 0.025(5) 0.020(5) 0.011(5) -0.003(3) -0.002(4) 0.007(4)
O5 0.023(4) 0.034(4) 0.024(4) 0.000(3) -0.013(3) -0.005(3)
O6 0.077(4) 0.026(3) 0.033(3) 0.008(2) 0.020(3) 0.008(3)
C1 0.046(7) 0.038(6) 0.003(4) 0.002(4) 0.001(4) -0.021(5)
O1 0.053(5) 0.042(5) 0.020(4) 0.012(3) 0.009(3) 0.003(4)
O2 0.038(4) 0.054(5) 0.020(4) -0.003(3) 0.012(3) 0.003(4)
C2 0.025(5) 0.023(5) 0.011(4) 0.008(3) 0.010(4) -0.002(4)
C3 0.033(5) 0.021(5) 0.020(5) -0.005(4) 0.011(4) 0.002(4)
C6 0.018(5) 0.012(4) 0.031(5) 0.004(3) 0.000(4) 0.000(3)
C4 0.024(5) 0.016(4) 0.018(5) 0.002(3) -0.006(4) 0.002(3)
C5 0.038(5) 0.018(5) 0.008(4) 0.002(3) 0.006(4) 0.005(4)
N2 0.025(4) 0.021(4) 0.007(4) 0.000(3) 0.000(3) 0.002(3)
C7 0.016(5) 0.021(5) 0.029(6) -0.002(4) 0.008(4) 0.007(4)
C8 0.032(6) 0.027(6) 0.043(7) 0.000(5) -0.001(5) 0.001(4)
C9 0.038(7) 0.013(5) 0.085(10) 0.001(6) 0.011(7) -0.002(4)
C10 0.034(6) 0.012(5) 0.087(12) 0.006(5) 0.008(6) 0.006(4)
C11 0.037(6) 0.033(6) 0.041(7) 0.015(5) 0.000(5) -0.003(5)
C12 0.022(5) 0.022(5) 0.039(6) 0.008(4) 0.003(4) -0.001(4)
C13 0.033(6) 0.039(7) 0.037(7) 0.012(5) -0.003(5) 0.010(5)
O3 0.057(5) 0.033(5) 0.044(5) 0.016(4) -0.015(4) -0.021(4)
O4 0.057(6) 0.060(6) 0.033(6) 0.001(4) -0.002(4) -0.010(4)
O9 0.037(4) 0.038(4) 0.027(4) 0.010(3) 0.002(3) 0.011(3)
O10 0.033(4) 0.032(4) 0.027(4) 0.004(3) -0.010(3) 0.007(3)
O11 0.041(5) 0.056(5) 0.026(4) -0.008(3) 0.005(4) -0.021(4)
O12 0.054(6) 0.086(7) 0.052(6) -0.018(5) 0.008(5) -0.038(5)
O13 0.039(6) 0.045(7) 0.179(18) -0.005(8) 0.012(7) 0.001(4)

loop_
_atom_type_symbol
_atom_type_description
_atom_type_scat_dispersion_real
_atom_type_scat_dispersion_imag
_atom_type_scat_source
C C 0.0033 0.0016 'International Tables Vol C Tables 4.2.6.8 and 6.1.1.4'
H H 0.0000 0.0000 'International Tables Vol C Tables 4.2.6.8 and 6.1.1.4'
N N 0.0061 0.0033 'International Tables Vol C Tables 4.2.6.8 and 6.1.1.4'
O O 0.0106 0.0060 'International Tables Vol C Tables 4.2.6.8 and 6.1.1.4'
Nd Nd -0.1943 3.0179 'International Tables Vol C Tables 4.2.6.8 and 6.1.1.4'

loop_
_geom_angle_atom_site_label_1
_geom_angle_atom_site_label_2
_geom_angle_atom_site_label_3
_geom_angle
_geom_angle_site_symmetry_1
_geom_angle_site_symmetry_3
N2 Nd1 O1 95.7(3) 4_755 .
N2 Nd1 O10 92.3(3) 4_755 .
O1 Nd1 O10 125.5(3) . .
N2 Nd1 N1 172.7(3) 4_755 .
O1 Nd1 N1 88.4(3) . .
O10 Nd1 N1 90.2(3) . .
N2 Nd1 O6 88.6(3) 4_755 4_655
O1 Nd1 O6 156.4(3) . 4_655
O10 Nd1 O6 77.3(3) . 4_655
N1 Nd1 O6 85.3(3) . 4_655
N2 Nd1 O9 86.8(3) 4_755 .
O1 Nd1 O9 75.0(3) . .
O10 Nd1 O9 159.4(3) . .
N1 Nd1 O9 88.4(3) . .
O6 Nd1 O9 82.1(3) 4_655 .
N2 Nd1 O2 88.1(3) 4_755 .
O1 Nd1 O2 51.9(2) . .
O10 Nd1 O2 74.8(2) . .
N1 Nd1 O2 99.2(3) . .
O6 Nd1 O2 151.7(3) 4_655 .
O9 Nd1 O2 125.7(2) . .
N2 Nd1 H4W 108.4 4_755 .
O1 Nd1 H4W 129.7 . .
O10 Nd1 H4W 18.4 . .
N1 Nd1 H4W 73.2 . .
O6 Nd1 H4W 69.8 4_655 .
O9 Nd1 H4W 147.2 . .
O2 Nd1 H4W 84.7 . .
N1 C14 C15 122.2(8) . .
N1 C14 H14 118.9 . .
C15 C14 H14 118.9 . .
N1 C19 C18 122.6(8) . .
N1 C19 H19 118.7 . .
C18 C19 H19 118.7 . .
C18 C17 C15 121.6(8) . .
C18 C17 H17 119.2 . .
C15 C17 H17 119.2 . .
C17 C18 C19 117.1(8) . .
C17 C18 C20 121.2(8) . .
C19 C18 C20 121.6(8) . .
C19 N1 C14 119.3(7) . .
C19 N1 Nd1 122.4(6) . .
C14 N1 Nd1 118.0(5) . .
C14 C15 C17 117.2(8) . .
C14 C15 C16 120.0(8) . .
C17 C15 C16 122.8(8) . .
C21 C20 C25 118.6(9) . .
C21 C20 C18 117.1(9) . .
C25 C20 C18 124.3(8) . .
O7 C26 O8 118.2(12) . .
O7 C26 C25 125.3(10) . .
O8 C26 C25 115.2(10) . .
C24 C25 C20 119.4(10) . .
C24 C25 C26 119.6(10) . .
C20 C25 C26 120.8(8) . .
C22 C23 C24 119.3(11) . .
C22 C23 H23 120.3 . .
C24 C23 H23 120.3 . .
C23 C22 C21 121.1(12) . .
C23 C22 H22 119.5 . .
C21 C22 H22 119.5 . .
C20 C21 C22 120.2(11) . .
C20 C21 H21 119.9 . .
C22 C21 H21 119.9 . .
C23 C24 C25 121.1(11) . .
C23 C24 H24 119.5 . .
C25 C24 H24 119.5 . .
O6 C16 O5 126.4(9) . .
O6 C16 C15 118.3(9) . .
O5 C16 C15 115.3(8) . .
C16 O6 Nd1 133.1(8) . 4_654
O2 C1 O1 122.2(8) . .
O2 C1 C2 122.2(10) . .
O1 C1 C2 115.6(9) . .
C1 O1 Nd1 100.3(6) . .
C1 O2 Nd1 85.3(6) . .
C6 C2 C3 117.3(8) . .
C6 C2 C1 121.2(8) . .
C3 C2 C1 121.5(9) . .
C2 C3 C4 120.1(8) . .
C2 C3 H3 120.0 . .
C4 C3 H3 120.0 . .
N2 C6 C2 124.4(8) . .
N2 C6 H6 117.8 . .
C2 C6 H6 117.8 . .
C5 C4 C3 115.5(8) . .
C5 C4 C7 122.3(8) . .
C3 C4 C7 122.0(8) . .
N2 C5 C4 125.9(8) . .
N2 C5 H5 117.0 . .
C4 C5 H5 117.0 . .
C6 N2 C5 116.7(8) . .
C6 N2 Nd1 120.4(6) . 4_754
C5 N2 Nd1 122.5(6) . 4_754
C8 C7 C12 121.6(10) . .
C8 C7 C4 117.0(9) . .
C12 C7 C4 121.1(9) . .
C7 C8 C9 119.4(11) . .
C7 C8 H8 120.3 . .
C9 C8 H8 120.3 . .
C10 C9 C8 119.0(12) . .
C10 C9 H9 120.5 . .
C8 C9 H9 120.5 . .
C9 C10 C11 120.9(10) . .
C9 C10 H10 119.6 . .
C11 C10 H10 119.6 . .
C10 C11 C12 119.3(11) . .
C10 C11 H11 120.4 . .
C12 C11 H11 120.4 . .
C7 C12 C11 119.6(10) . .
C7 C12 C13 122.5(10) . .
C11 C12 C13 117.4(10) . .
O3 C13 O4 122.5(12) . .
O3 C13 C12 123.5(12) . .
O4 C13 C12 113.9(10) . .
C13 O4 H4 109.5 . .
Nd1 O9 H1W 163.9 . .
Nd1 O9 H2W 104.7 . .
H1W O9 H2W 90.4 . .
Nd1 O10 H3W 111.5 . .
Nd1 O10 H4W 100.2 . .
H3W O10 H4W 86.0 . .
H5W O11 H6W 97.7 . .
H7W O12 H8W 112.6 . .
H9W O13 H10W 72.7 . .

loop_
_geom_bond_atom_site_label_1
_geom_bond_atom_site_label_2
_geom_bond_distance
_geom_bond_site_symmetry_2
Nd1 N2 2.311(7) 4_755
Nd1 O1 2.335(8) .
Nd1 O10 2.336(8) .
Nd1 N1 2.359(7) .
Nd1 O6 2.359(9) 4_655
Nd1 O9 2.416(7) .
Nd1 O2 2.696(9) .
Nd1 H4W 2.6172 .
C14 N1 1.363(11) .
C14 C15 1.376(12) .
C14 H14 0.9300 .
O8 C26 1.317(14) .
C19 N1 1.328(11) .
C19 C18 1.396(12) .
C19 H19 0.9300 .
C17 C18 1.377(12) .
C17 C15 1.395(12) .
C17 H17 0.9300 .
C18 C20 1.498(12) .
C15 C16 1.505(12) .
C20 C21 1.397(15) .
C20 C25 1.407(14) .
O7 C26 1.215(15) .
C26 C25 1.472(16) .
C25 C24 1.403(14) .
C23 C22 1.373(17) .
C23 C24 1.374(17) .
C23 H23 0.9300 .
C22 C21 1.391(15) .
C22 H22 0.9300 .
C21 H21 0.9300 .
C24 H24 0.9300 .
C16 O6 1.230(12) .
C16 O5 1.288(12) .
O6 Nd1 2.359(9) 4_654
C1 O2 1.236(14) .
C1 O1 1.306(13) .
C1 C2 1.503(12) .
C2 C6 1.380(12) .
C2 C3 1.400(12) .
C3 C4 1.405(12) .
C3 H3 0.9300 .
C6 N2 1.320(12) .
C6 H6 0.9300 .
C4 C5 1.376(12) .
C4 C7 1.488(12) .
C5 N2 1.336(11) .
C5 H5 0.9300 .
N2 Nd1 2.311(7) 4_754
C7 C8 1.361(15) .
C7 C12 1.382(14) .
C8 C9 1.435(15) .
C8 H8 0.9300 .
C9 C10 1.380(18) .
C9 H9 0.9300 .
C10 C11 1.395(16) .
C10 H10 0.9300 .
C11 C12 1.409(14) .
C11 H11 0.9300 .
C12 C13 1.482(17) .
C13 O3 1.208(14) .
C13 O4 1.328(16) .
O4 H4 0.8200 .
O9 H1W 0.8405 .
O9 H2W 0.8390 .
O10 H3W 0.8487 .
O10 H4W 0.8376 .
O11 H5W 0.8500 .
O11 H6W 0.8493 .
O12 H7W 0.8486 .
O12 H8W 0.8504 .
O13 H9W 0.8493 .
O13 H10W 0.8493 .

loop_
_geom_torsion_atom_site_label_1
_geom_torsion_atom_site_label_2
_geom_torsion_atom_site_label_3
_geom_torsion_atom_site_label_4
_geom_torsion
_geom_torsion_site_symmetry_1
_geom_torsion_site_symmetry_4
C15 C17 C18 C19 2.6(13) . .
C15 C17 C18 C20 -176.3(8) . .
N1 C19 C18 C17 -0.7(13) . .
N1 C19 C18 C20 178.3(8) . .
C18 C19 N1 C14 0.2(13) . .
C18 C19 N1 Nd1 173.9(7) . .
C15 C14 N1 C19 -1.7(13) . .
C15 C14 N1 Nd1 -175.7(7) . .
N2 Nd1 N1 C19 2(2) 4_755 .
O1 Nd1 N1 C19 126.2(7) . .
O10 Nd1 N1 C19 -108.2(7) . .
O6 Nd1 N1 C19 -31.0(7) 4_655 .
O9 Nd1 N1 C19 51.2(7) . .
O2 Nd1 N1 C19 177.2(7) . .
N2 Nd1 N1 C14 175.8(18) 4_755 .
O1 Nd1 N1 C14 -60.0(6) . .
O10 Nd1 N1 C14 65.6(6) . .
O6 Nd1 N1 C14 142.8(6) 4_655 .
O9 Nd1 N1 C14 -135.0(6) . .
O2 Nd1 N1 C14 -9.0(6) . .
N1 C14 C15 C17 3.6(13) . .
N1 C14 C15 C16 -177.8(8) . .
C18 C17 C15 C14 -4.0(13) . .
C18 C17 C15 C16 177.4(8) . .
C17 C18 C20 C21 62.9(12) . .
C19 C18 C20 C21 -115.9(10) . .
C17 C18 C20 C25 -116.7(10) . .
C19 C18 C20 C25 64.4(13) . .
C21 C20 C25 C24 0.3(14) . .
C18 C20 C25 C24 180.0(9) . .
C21 C20 C25 C26 -176.6(10) . .
C18 C20 C25 C26 3.0(15) . .
O7 C26 C25 C24 -159.5(12) . .
O8 C26 C25 C24 7.0(16) . .
O7 C26 C25 C20 17.5(18) . .
O8 C26 C25 C20 -176.1(10) . .
C24 C23 C22 C21 6(2) . .
C25 C20 C21 C22 2.4(16) . .
C18 C20 C21 C22 -177.3(11) . .
C23 C22 C21 C20 -5.5(19) . .
C22 C23 C24 C25 -2.9(19) . .
C20 C25 C24 C23 -0.1(17) . .
C26 C25 C24 C23 176.9(11) . .
C14 C15 C16 O6 17.2(13) . .
C17 C15 C16 O6 -164.2(9) . .
C14 C15 C16 O5 -162.7(8) . .
C17 C15 C16 O5 15.8(13) . .
O5 C16 O6 Nd1 -3.1(15) . 4_654
C15 C16 O6 Nd1 176.9(6) . 4_654
O2 C1 O1 Nd1 -7.0(11) . .
C2 C1 O1 Nd1 171.7(7) . .
N2 Nd1 O1 C1 -79.6(6) 4_755 .
O10 Nd1 O1 C1 17.3(7) . .
N1 Nd1 O1 C1 106.5(6) . .
O6 Nd1 O1 C1 -179.1(6) 4_655 .
O9 Nd1 O1 C1 -164.8(7) . .
O2 Nd1 O1 C1 3.5(6) . .
O1 C1 O2 Nd1 6.0(10) . .
C2 C1 O2 Nd1 -172.6(9) . .
N2 Nd1 O2 C1 95.1(6) 4_755 .
O1 Nd1 O2 C1 -3.6(6) . .
O10 Nd1 O2 C1 -171.9(7) . .
N1 Nd1 O2 C1 -84.3(6) . .
O6 Nd1 O2 C1 178.6(6) 4_655 .
O9 Nd1 O2 C1 10.4(7) . .
O2 C1 C2 C6 -172.6(10) . .
O1 C1 C2 C6 8.7(13) . .
O2 C1 C2 C3 5.6(15) . .
O1 C1 C2 C3 -173.1(9) . .
C6 C2 C3 C4 3.5(14) . .
C1 C2 C3 C4 -174.7(8) . .
C3 C2 C6 N2 -3.4(14) . .
C1 C2 C6 N2 174.9(8) . .
C2 C3 C4 C5 -2.4(13) . .
C2 C3 C4 C7 -177.2(9) . .
C3 C4 C5 N2 0.9(14) . .
C7 C4 C5 N2 175.8(9) . .
C2 C6 N2 C5 2.0(13) . .
C2 C6 N2 Nd1 -171.2(7) . 4_754
C4 C5 N2 C6 -0.7(14) . .
C4 C5 N2 Nd1 172.4(7) . 4_754
C5 C4 C7 C8 -110.4(11) . .
C3 C4 C7 C8 64.1(12) . .
C5 C4 C7 C12 63.8(12) . .
C3 C4 C7 C12 -121.7(10) . .
C12 C7 C8 C9 2.5(15) . .
C4 C7 C8 C9 176.7(9) . .
C7 C8 C9 C10 -4.4(16) . .
C8 C9 C10 C11 4.5(17) . .
C9 C10 C11 C12 -2.6(16) . .
C8 C7 C12 C11 -0.6(14) . .
C4 C7 C12 C11 -174.6(10) . .
C8 C7 C12 C13 -173.2(10) . .
C4 C7 C12 C13 12.8(13) . .
C10 C11 C12 C7 0.6(15) . .
C10 C11 C12 C13 173.6(10) . .
C7 C12 C13 O3 23.2(16) . .
C11 C12 C13 O3 -149.6(11) . .
C7 C12 C13 O4 -160.3(9) . .
C11 C12 C13 O4 26.9(14) . .
